data_4077011
loop_
_publ_author_name
'O'Connor, Paul E.'
'Berg, David J.'
'Barclay, Tosha'

_publ_section_title
;
 Photolytic Zirconium Benzyl Bond Cleavage and Subsequent Aryl C&#x2212;F
 Activation in Zirconium Complexes of Fluorinated Aryl Diamides
;
_journal_issue 19
_journal_name_full Organometallics
_journal_page_first 3947
_journal_paper_doi 10.1021/om0204181
_journal_volume 21
_journal_year 2002
_chemical_formula_sum 'C64 H54 F18 N4 O4 Zr2'
_chemical_formula_weight 1467.55
_chemical_name_systematic
; 
 ? 
;
_space_group_IT_number 2
_symmetry_space_group_name_Hall '-P 1'
_symmetry_space_group_name_H-M 'P -1'
_atom_sites_solution_hydrogens geom
_atom_sites_solution_primary direct
_atom_sites_solution_secondary difmap
_audit_creation_method SHELXL-97
_cell_angle_alpha 82.974(2)
_cell_angle_beta 79.912(2)
_cell_angle_gamma 87.465(2)
_cell_formula_units_Z 1
_cell_length_a 8.9913(11)
_cell_length_b 11.0332(14)
_cell_length_c 15.2867(19)
_cell_measurement_temperature 293(2)
_cell_volume 1481.4(3)
_computing_structure_refinement 'SHELXL-97 (Sheldrick, 1997)'
_computing_structure_solution 'SHELXS-97 (Sheldrick, 1990)'
_diffrn_ambient_temperature 293(2)
_diffrn_measured_fraction_theta_full 0.993
_diffrn_measured_fraction_theta_max 0.993
_diffrn_radiation_monochromator graphite
_diffrn_radiation_source 'fine-focus sealed tube'
_diffrn_radiation_type MoK\a
_diffrn_radiation_wavelength 0.71073
_diffrn_reflns_av_R_equivalents 0.0277
_diffrn_reflns_av_sigmaI/netI 0.0517
_diffrn_reflns_limit_h_max 10
_diffrn_reflns_limit_h_min -10
_diffrn_reflns_limit_k_max 13
_diffrn_reflns_limit_k_min -12
_diffrn_reflns_limit_l_max 18
_diffrn_reflns_limit_l_min -18
_diffrn_reflns_number 11259
_diffrn_reflns_theta_full 25.02
_diffrn_reflns_theta_max 25.02
_diffrn_reflns_theta_min 1.86
_exptl_absorpt_coefficient_mu 0.462
_exptl_crystal_density_diffrn 1.645
_exptl_crystal_density_method 'not measured'
_exptl_crystal_F_000 740
_refine_diff_density_max 0.328
_refine_diff_density_min -0.334
_refine_diff_density_rms 0.052
_refine_ls_extinction_method none
_refine_ls_goodness_of_fit_ref 0.915
_refine_ls_hydrogen_treatment mixed
_refine_ls_matrix_type full
_refine_ls_number_parameters 415
_refine_ls_number_reflns 5201
_refine_ls_number_restraints 0
_refine_ls_restrained_S_all 0.915
_refine_ls_R_factor_all 0.0475
_refine_ls_R_factor_gt 0.0313
_refine_ls_shift/su_max 0.001
_refine_ls_shift/su_mean 0.000
_refine_ls_structure_factor_coef Fsqd
_refine_ls_weighting_details 'calc w=1/[\s^2^(Fo^2^)+(0.0344P)^2^+0.0000P] where P=(Fo^2^+2Fc^2^)/3'
_refine_ls_weighting_scheme calc
_refine_ls_wR_factor_gt 0.0671
_refine_ls_wR_factor_ref 0.0707
_reflns_number_gt 3960
_reflns_number_total 5201
_reflns_threshold_expression >2sigma(I)
_cod_data_source_file om0204181.cif
_cod_data_source_block zrdcmp3a
_cod_database_code 4077011

loop_
_symmetry_equiv_pos_as_xyz
'x, y, z'
'-x, -y, -z'

loop_
_atom_site_label
_atom_site_type_symbol
_atom_site_fract_x
_atom_site_fract_y
_atom_site_fract_z
_atom_site_U_iso_or_equiv
_atom_site_adp_type
_atom_site_occupancy
_atom_site_symmetry_multiplicity
_atom_site_calc_flag
_atom_site_refinement_flags
Zr1 Zr 0.53564(3) 0.98775(2) 0.877101(17) 0.03337(9) Uani 1 1 d .
O1 O 0.40278(18) 1.16866(15) 0.88534(11) 0.0383(4) Uani 1 1 d .
O2 O 0.6619(2) 1.14914(16) 0.79294(12) 0.0444(5) Uani 1 1 d .
N1 N 0.3456(2) 0.97269(18) 1.00058(13) 0.0325(5) Uani 1 1 d .
N2 N 0.7405(2) 0.9162(2) 0.80228(15) 0.0412(6) Uani 1 1 d .
F1 F 0.55463(19) 0.61248(14) 0.88111(12) 0.0628(5) Uani 1 1 d .
F2 F 0.3111(2) 0.48638(15) 0.95678(13) 0.0671(5) Uani 1 1 d .
F3 F 0.07447(19) 0.59454(15) 1.05506(13) 0.0701(5) Uani 1 1 d .
F4 F 0.08292(16) 0.82815(15) 1.08274(12) 0.0570(5) Uani 1 1 d .
F5 F 0.98730(18) 0.80033(17) 0.87367(12) 0.0671(5) Uani 1 1 d .
F6 F 1.0972(2) 0.58282(17) 0.83461(14) 0.0766(6) Uani 1 1 d .
F7 F 0.9640(2) 0.45461(17) 0.72915(15) 0.0881(6) Uani 1 1 d .
F8 F 0.7306(2) 0.55767(18) 0.65572(15) 0.0908(7) Uani 1 1 d .
F9 F 0.6245(2) 0.77888(18) 0.68855(14) 0.0796(6) Uani 1 1 d .
C1 C 0.4529(3) 0.7945(2) 0.94001(17) 0.0353(6) Uani 1 1 d .
C2 C 0.4426(3) 0.6731(2) 0.93077(18) 0.0417(7) Uani 1 1 d .
C3 C 0.3182(3) 0.6049(2) 0.9686(2) 0.0462(7) Uani 1 1 d .
C4 C 0.1982(3) 0.6586(3) 1.01872(19) 0.0456(7) Uani 1 1 d .
C5 C 0.2040(3) 0.7789(2) 1.03164(18) 0.0387(6) Uani 1 1 d .
C6 C 0.3292(3) 0.8468(2) 0.99337(17) 0.0326(6) Uani 1 1 d .
C7 C 0.2143(3) 1.0522(2) 0.98429(18) 0.0379(6) Uani 1 1 d .
H7A H 0.1413 1.0524 1.0391 0.045 Uiso 1 1 calc R
H7B H 0.1658 1.0218 0.9397 0.045 Uiso 1 1 calc R
C8 C 0.2679(3) 1.1794(2) 0.95209(18) 0.0410(7) Uani 1 1 d .
H8A H 0.1905 1.2279 0.9260 0.049 Uiso 1 1 calc R
H8B H 0.2909 1.2186 1.0014 0.049 Uiso 1 1 calc R
C9 C 0.4651(3) 1.2842(2) 0.84620(19) 0.0444(7) Uani 1 1 d .
H9A H 0.5116 1.3207 0.8890 0.053 Uiso 1 1 calc R
H9B H 0.3865 1.3396 0.8279 0.053 Uiso 1 1 calc R
C10 C 0.5808(3) 1.2601(2) 0.76684(19) 0.0494(7) Uani 1 1 d .
H10A H 0.5323 1.2500 0.7164 0.059 Uiso 1 1 calc R
H10B H 0.6495 1.3276 0.7499 0.059 Uiso 1 1 calc R
C11 C 0.7887(3) 1.1205(3) 0.7268(2) 0.0568(8) Uani 1 1 d .
H11A H 0.8601 1.1864 0.7142 0.068 Uiso 1 1 calc R
H11B H 0.7556 1.1078 0.6716 0.068 Uiso 1 1 calc R
C12 C 0.8590(3) 1.0069(3) 0.7656(2) 0.0547(8) Uani 1 1 d .
H12A H 0.9325 0.9736 0.7198 0.066 Uiso 1 1 calc R
H12B H 0.9110 1.0249 0.8129 0.066 Uiso 1 1 calc R
C13 C 0.7951(3) 0.7982(3) 0.78630(18) 0.0423(7) Uani 1 1 d .
C14 C 0.9179(3) 0.7416(3) 0.8203(2) 0.0480(7) Uani 1 1 d .
C15 C 0.9765(3) 0.6297(3) 0.8010(2) 0.0544(8) Uani 1 1 d .
C16 C 0.9120(4) 0.5664(3) 0.7473(2) 0.0568(8) Uani 1 1 d .
C17 C 0.7933(4) 0.6183(3) 0.7108(2) 0.0580(8) Uani 1 1 d .
C18 C 0.7382(3) 0.7314(3) 0.7291(2) 0.0515(8) Uani 1 1 d .
C19 C 0.3688(3) 0.9581(3) 0.78276(18) 0.0455(7) Uani 1 1 d .
H19A H 0.3979 0.8821 0.7577 0.055 Uiso 1 1 calc R
H19B H 0.2694 0.9468 0.8191 0.055 Uiso 1 1 calc R
C20 C 0.3541(3) 1.0537(3) 0.70750(19) 0.0449(7) Uani 1 1 d .
C21 C 0.2451(3) 1.1475(3) 0.7152(2) 0.0528(8) Uani 1 1 d .
H21A H 0.1766 1.1483 0.7683 0.063 Uiso 1 1 calc R
C22 C 0.2361(4) 1.2382(3) 0.6469(3) 0.0779(11) Uani 1 1 d .
H22A H 0.1618 1.2992 0.6539 0.093 Uiso 1 1 calc R
C23 C 0.3359(5) 1.2396(4) 0.5681(3) 0.0921(13) Uani 1 1 d .
H23A H 0.3299 1.3015 0.5217 0.110 Uiso 1 1 calc R
C24 C 0.4451(5) 1.1488(4) 0.5583(2) 0.0817(11) Uani 1 1 d .
H24A H 0.5134 1.1494 0.5050 0.098 Uiso 1 1 calc R
C25 C 0.4539(4) 1.0573(3) 0.6266(2) 0.0606(9) Uani 1 1 d .
H25A H 0.5281 0.9963 0.6187 0.073 Uiso 1 1 calc R
C26 C 0.6395(7) 0.4217(7) 0.3594(5) 0.211(4) Uani 1 1 d .
H26A H 0.6274 0.5005 0.3806 0.316 Uiso 1 1 calc R
H26B H 0.5442 0.3816 0.3723 0.316 Uiso 1 1 calc R
H26C H 0.6746 0.4313 0.2960 0.316 Uiso 1 1 calc R
C27 C 0.7455(6) 0.3506(7) 0.4025(4) 0.131(2) Uani 1 1 d .
C28 C 0.7829(9) 0.2282(8) 0.3823(5) 0.154(4) Uani 1 1 d .
H28A H 0.7399 0.1938 0.3403 0.185 Uiso 1 1 calc R
C29 C 0.8856(11) 0.1641(9) 0.4284(6) 0.184(5) Uani 1 1 d .
H29A H 0.9075 0.0834 0.4181 0.221 Uiso 1 1 calc R
C30 C 0.9521(9) 0.2068(9) 0.4837(5) 0.173(3) Uani 1 1 d .
H30A H 1.0242 0.1608 0.5109 0.207 Uiso 1 1 calc R
C31 C 0.9135(9) 0.3244(7) 0.5020(4) 0.139(2) Uani 1 1 d .
H31A H 0.9598 0.3562 0.5438 0.167 Uiso 1 1 calc R
C32 C 0.8134(7) 0.3955(5) 0.4631(4) 0.1200(18) Uani 1 1 d .
H32A H 0.7911 0.4745 0.4777 0.144 Uiso 1 1 calc R

loop_
_atom_site_aniso_label
_atom_site_aniso_U_11
_atom_site_aniso_U_22
_atom_site_aniso_U_33
_atom_site_aniso_U_23
_atom_site_aniso_U_13
_atom_site_aniso_U_12
Zr1 0.03244(14) 0.03419(16) 0.03396(15) -0.00885(11) -0.00372(10) -0.00031(10)
O1 0.0387(10) 0.0333(11) 0.0416(11) -0.0060(8) -0.0031(8) 0.0016(8)
O2 0.0448(11) 0.0387(11) 0.0456(12) -0.0046(9) 0.0032(9) -0.0012(9)
N1 0.0285(11) 0.0308(12) 0.0396(13) -0.0097(10) -0.0067(10) 0.0013(9)
N2 0.0371(12) 0.0393(14) 0.0455(14) -0.0118(11) 0.0029(11) -0.0035(11)
F1 0.0680(11) 0.0422(10) 0.0715(12) -0.0161(9) 0.0101(9) 0.0096(9)
F2 0.0819(12) 0.0338(10) 0.0866(14) -0.0152(9) -0.0103(11) -0.0050(9)
F3 0.0580(11) 0.0540(12) 0.0956(15) -0.0114(10) 0.0020(10) -0.0249(9)
F4 0.0378(9) 0.0540(11) 0.0759(12) -0.0173(9) 0.0078(8) -0.0066(8)
F5 0.0535(10) 0.0747(13) 0.0821(13) -0.0362(11) -0.0204(10) 0.0121(9)
F6 0.0638(12) 0.0727(13) 0.0942(15) -0.0162(11) -0.0178(11) 0.0250(10)
F7 0.0998(15) 0.0542(13) 0.1107(17) -0.0303(12) -0.0105(13) 0.0211(11)
F8 0.1048(16) 0.0754(14) 0.1089(17) -0.0563(13) -0.0366(14) 0.0133(12)
F9 0.0851(14) 0.0776(14) 0.0926(15) -0.0452(12) -0.0424(12) 0.0248(11)
C1 0.0360(14) 0.0352(16) 0.0351(15) -0.0047(12) -0.0077(12) 0.0018(12)
C2 0.0449(16) 0.0380(17) 0.0421(16) -0.0107(13) -0.0053(13) 0.0066(14)
C3 0.0592(19) 0.0302(17) 0.0526(19) -0.0090(14) -0.0157(15) -0.0017(14)
C4 0.0443(17) 0.0398(18) 0.0537(19) -0.0046(14) -0.0089(15) -0.0128(14)
C5 0.0311(14) 0.0419(17) 0.0432(16) -0.0104(13) -0.0028(13) -0.0009(13)
C6 0.0308(14) 0.0340(15) 0.0351(15) -0.0081(12) -0.0089(12) 0.0006(12)
C7 0.0297(14) 0.0398(17) 0.0447(16) -0.0113(13) -0.0046(12) 0.0036(12)
C8 0.0331(14) 0.0444(18) 0.0466(17) -0.0143(14) -0.0061(13) 0.0084(13)
C9 0.0501(17) 0.0317(16) 0.0513(18) -0.0048(13) -0.0087(14) 0.0009(13)
C10 0.0595(19) 0.0347(17) 0.0517(19) 0.0021(14) -0.0070(15) -0.0053(14)
C11 0.0531(18) 0.056(2) 0.054(2) -0.0073(16) 0.0153(16) -0.0078(16)
C12 0.0443(17) 0.053(2) 0.063(2) -0.0159(16) 0.0110(15) -0.0071(15)
C13 0.0390(15) 0.0437(18) 0.0422(17) -0.0143(14) 0.0045(13) -0.0014(13)
C14 0.0427(16) 0.0502(19) 0.0515(18) -0.0165(15) -0.0023(14) 0.0015(15)
C15 0.0469(18) 0.053(2) 0.060(2) -0.0101(17) -0.0016(16) 0.0086(16)
C16 0.058(2) 0.0408(19) 0.067(2) -0.0168(16) 0.0037(17) 0.0124(16)
C17 0.063(2) 0.055(2) 0.060(2) -0.0301(17) -0.0068(17) 0.0005(17)
C18 0.0477(17) 0.053(2) 0.0548(19) -0.0173(16) -0.0073(15) 0.0098(15)
C19 0.0462(16) 0.0472(18) 0.0466(18) -0.0150(14) -0.0120(14) 0.0016(14)
C20 0.0453(17) 0.0495(19) 0.0443(17) -0.0133(14) -0.0134(14) -0.0045(14)
C21 0.0495(18) 0.063(2) 0.0468(18) -0.0104(16) -0.0101(15) 0.0057(16)
C22 0.087(3) 0.075(3) 0.070(3) -0.005(2) -0.020(2) 0.024(2)
C23 0.129(4) 0.077(3) 0.065(3) 0.012(2) -0.019(3) 0.015(3)
C24 0.104(3) 0.085(3) 0.049(2) -0.008(2) 0.006(2) -0.004(3)
C25 0.071(2) 0.063(2) 0.047(2) -0.0136(17) -0.0031(17) 0.0044(18)
C26 0.134(6) 0.269(10) 0.226(9) -0.003(7) -0.024(6) -0.069(6)
C27 0.095(4) 0.193(7) 0.105(4) -0.006(4) -0.007(3) -0.066(4)
C28 0.173(7) 0.186(8) 0.108(5) -0.084(5) 0.040(4) -0.119(6)
C29 0.217(11) 0.207(10) 0.115(7) -0.070(7) 0.064(6) -0.081(8)
C30 0.193(8) 0.176(8) 0.123(7) 0.004(6) 0.037(6) -0.037(7)
C31 0.194(7) 0.136(6) 0.090(4) -0.004(4) -0.029(4) -0.047(5)
C32 0.153(5) 0.119(5) 0.093(4) -0.026(3) -0.019(4) -0.043(4)

loop_
_atom_type_symbol
_atom_type_description
_atom_type_scat_dispersion_real
_atom_type_scat_dispersion_imag
_atom_type_scat_source
C C 0.0033 0.0016 'International Tables Vol C Tables 4.2.6.8 and 6.1.1.4'
H H 0.0000 0.0000 'International Tables Vol C Tables 4.2.6.8 and 6.1.1.4'
O O 0.0106 0.0060 'International Tables Vol C Tables 4.2.6.8 and 6.1.1.4'
F F 0.0171 0.0103 'International Tables Vol C Tables 4.2.6.8 and 6.1.1.4'
Zr Zr -2.9673 0.5597 'International Tables Vol C Tables 4.2.6.8 and 6.1.1.4'
N N 0.0061 0.0033 'International Tables Vol C Tables 4.2.6.8 and 6.1.1.4'

loop_
_geom_angle_atom_site_label_1
_geom_angle_atom_site_label_2
_geom_angle_atom_site_label_3
_geom_angle
_geom_angle_site_symmetry_1
_geom_angle_site_symmetry_3
N2 Zr1 O2 72.40(7) . .
N2 Zr1 O1 138.92(7) . .
O2 Zr1 O1 66.89(6) . .
N2 Zr1 N1 150.29(8) . .
O2 Zr1 N1 133.18(7) . .
O1 Zr1 N1 69.70(7) . .
N2 Zr1 C19 99.30(9) . .
O2 Zr1 C19 98.44(9) . .
O1 Zr1 C19 81.81(8) . .
N1 Zr1 C19 91.93(9) . .
N2 Zr1 C1 93.08(9) . .
O2 Zr1 C1 165.23(8) . .
O1 Zr1 C1 127.20(8) . .
N1 Zr1 C1 61.51(8) . .
C19 Zr1 C1 80.89(9) . .
N2 Zr1 N1 94.10(7) . 2_677
O2 Zr1 N1 88.34(7) . 2_677
O1 Zr1 N1 90.02(6) . 2_677
N1 Zr1 N1 74.85(7) . 2_677
C19 Zr1 N1 166.28(8) . 2_677
C1 Zr1 N1 95.56(8) . 2_677
N2 Zr1 C6 123.93(8) . .
O2 Zr1 C6 163.67(7) . .
O1 Zr1 C6 96.89(7) . .
N1 Zr1 C6 31.43(7) . .
C19 Zr1 C6 80.28(9) . .
C1 Zr1 C6 31.00(8) . .
N1 Zr1 C6 89.84(7) 2_677 .
C9 O1 C8 113.40(19) . .
C9 O1 Zr1 123.15(15) . .
C8 O1 Zr1 121.03(14) . .
C11 O2 C10 113.5(2) . .
C11 O2 Zr1 116.76(16) . .
C10 O2 Zr1 120.45(15) . .
C6 N1 C7 115.05(19) . .
C6 N1 Zr1 90.82(14) . .
C7 N1 Zr1 111.23(15) . .
C6 N1 Zr1 114.76(15) . 2_677
C7 N1 Zr1 116.27(15) . 2_677
Zr1 N1 Zr1 105.15(7) . 2_677
C13 N2 C12 110.1(2) . .
C13 N2 Zr1 134.12(17) . .
C12 N2 Zr1 115.46(16) . .
C2 C1 C6 116.1(2) . .
C2 C1 Zr1 148.5(2) . .
C6 C1 Zr1 90.54(16) . .
F1 C2 C1 121.7(2) . .
F1 C2 C3 115.1(2) . .
C1 C2 C3 123.3(3) . .
F2 C3 C4 119.0(3) . .
F2 C3 C2 121.6(3) . .
C4 C3 C2 119.4(3) . .
F3 C4 C3 120.5(3) . .
F3 C4 C5 119.8(3) . .
C3 C4 C5 119.7(3) . .
F4 C5 C4 117.7(2) . .
F4 C5 C6 121.7(2) . .
C4 C5 C6 120.6(2) . .
C5 C6 C1 120.9(2) . .
C5 C6 N1 125.2(2) . .
C1 C6 N1 113.8(2) . .
C5 C6 Zr1 163.76(18) . .
C1 C6 Zr1 58.46(14) . .
N1 C6 Zr1 57.75(12) . .
N1 C7 C8 108.8(2) . .
O1 C8 C7 106.9(2) . .
O1 C9 C10 106.9(2) . .
O2 C10 C9 106.7(2) . .
O2 C11 C12 105.8(2) . .
N2 C12 C11 109.6(2) . .
C18 C13 C14 113.8(3) . .
C18 C13 N2 122.4(3) . .
C14 C13 N2 123.6(2) . .
F5 C14 C15 117.0(3) . .
F5 C14 C13 119.2(3) . .
C15 C14 C13 123.8(3) . .
F6 C15 C16 120.1(3) . .
F6 C15 C14 120.2(3) . .
C16 C15 C14 119.7(3) . .
F7 C16 C15 121.2(3) . .
F7 C16 C17 119.8(3) . .
C15 C16 C17 119.0(3) . .
F8 C17 C16 119.6(3) . .
F8 C17 C18 119.8(3) . .
C16 C17 C18 120.6(3) . .
F9 C18 C17 117.5(3) . .
F9 C18 C13 119.4(3) . .
C17 C18 C13 123.1(3) . .
C20 C19 Zr1 118.52(18) . .
C25 C20 C21 116.6(3) . .
C25 C20 C19 121.3(3) . .
C21 C20 C19 122.1(3) . .
C22 C21 C20 121.8(3) . .
C21 C22 C23 120.4(4) . .
C22 C23 C24 119.4(4) . .
C25 C24 C23 120.4(4) . .
C24 C25 C20 121.5(3) . .
C32 C27 C26 121.1(8) . .
C32 C27 C28 118.8(6) . .
C26 C27 C28 120.2(7) . .
C29 C28 C27 116.6(7) . .
C30 C29 C28 124.9(11) . .
C29 C30 C31 117.2(10) . .
C32 C31 C30 123.8(7) . .
C31 C32 C27 118.7(6) . .

loop_
_geom_bond_atom_site_label_1
_geom_bond_atom_site_label_2
_geom_bond_distance
_geom_bond_site_symmetry_2
Zr1 N2 2.163(2) .
Zr1 O2 2.2849(18) .
Zr1 O1 2.2857(17) .
Zr1 N1 2.308(2) .
Zr1 C19 2.314(3) .
Zr1 C1 2.326(3) .
Zr1 N1 2.4013(19) 2_677
Zr1 C6 2.729(3) .
O1 C9 1.434(3) .
O1 C8 1.452(3) .
O2 C11 1.437(3) .
O2 C10 1.446(3) .
N1 C6 1.423(3) .
N1 C7 1.478(3) .
N1 Zr1 2.4013(19) 2_677
N2 C13 1.406(3) .
N2 C12 1.482(3) .
F1 C2 1.355(3) .
F2 C3 1.348(3) .
F3 C4 1.343(3) .
F4 C5 1.358(3) .
F5 C14 1.348(3) .
F6 C15 1.338(3) .
F7 C16 1.343(3) .
F8 C17 1.346(3) .
F9 C18 1.341(3) .
C1 C2 1.373(4) .
C1 C6 1.405(3) .
C2 C3 1.376(4) .
C3 C4 1.366(4) .
C4 C5 1.370(4) .
C5 C6 1.381(3) .
C7 C8 1.501(4) .
C9 C10 1.495(4) .
C11 C12 1.485(4) .
C13 C18 1.384(4) .
C13 C14 1.393(4) .
C14 C15 1.367(4) .
C15 C16 1.356(4) .
C16 C17 1.362(4) .
C17 C18 1.365(4) .
C19 C20 1.482(4) .
C20 C25 1.392(4) .
C20 C21 1.395(4) .
C21 C22 1.366(4) .
C22 C23 1.368(5) .
C23 C24 1.374(5) .
C24 C25 1.372(5) .
C26 C27 1.409(8) .
C27 C32 1.347(7) .
C27 C28 1.435(9) .
C28 C29 1.377(11) .
C29 C30 1.262(10) .
C30 C31 1.378(9) .
C31 C32 1.338(7) .
